data_7107524
loop_
_publ_author_name
'Dimitri Matioszek'
'Tibor Kocsor'
'Annie Castel'
'Gabriela Nemes'
'Jean Escudie'
'Nathalie Saffon'

_publ_section_title
;
 Phosphaalkenyl germylenes and their gold, tungsten and molybdenum
 complexes
;
_journal_name_full Chem.Commun.
_journal_page_first 3629
_journal_paper_doi 10.1039/c2cc17551g
_journal_volume 48
_journal_year 2012
_chemical_formula_sum 'C51.5 H83 Au Cl8 Ge N2 P2'
_chemical_formula_weight 1345.30
_chemical_name_systematic
;
?
;
_space_group_IT_number 2
_symmetry_cell_setting triclinic
_symmetry_space_group_name_Hall '-P 1'
_symmetry_space_group_name_H-M 'P -1'
_atom_sites_solution_hydrogens geom
_atom_sites_solution_primary direct
_atom_sites_solution_secondary difmap
_audit_creation_method SHELXL-97
_cell_angle_alpha 79.533(2)
_cell_angle_beta 87.667(2)
_cell_angle_gamma 77.006(2)
_cell_formula_units_Z 2
_cell_length_a 11.3212(6)
_cell_length_b 15.4945(7)
_cell_length_c 18.5887(10)
_cell_measurement_reflns_used 9994
_cell_measurement_temperature 193(2)
_cell_measurement_theta_max 28.02
_cell_measurement_theta_min 2.53
_cell_volume 3124.4(3)
_computing_cell_refinement 'Bruker SAINT'
_computing_data_collection 'Bruker APEX2'
_computing_data_reduction 'Bruker SAINT'
_computing_molecular_graphics 'Bruker SHELXTL'
_computing_publication_material 'Bruker SHELXTL'
_computing_structure_refinement 'SHELXL-97 (Sheldrick, 1997)'
_computing_structure_solution 'SHELXS-97 (Sheldrick, 1990)'
_diffrn_ambient_temperature 193(2)
_diffrn_measured_fraction_theta_full 0.977
_diffrn_measured_fraction_theta_max 0.977
_diffrn_measurement_device_type 'Bruker kappa APEX-II CCD Quazar'
_diffrn_measurement_method 'phi and omega scans'
_diffrn_radiation_monochromator graphite
_diffrn_radiation_source 'fine-focus sealed tube'
_diffrn_radiation_type MoK\a
_diffrn_radiation_wavelength 0.71073
_diffrn_reflns_av_R_equivalents 0.0365
_diffrn_reflns_av_sigmaI/netI 0.0372
_diffrn_reflns_limit_h_max 15
_diffrn_reflns_limit_h_min -15
_diffrn_reflns_limit_k_max 20
_diffrn_reflns_limit_k_min -20
_diffrn_reflns_limit_l_max 24
_diffrn_reflns_limit_l_min -24
_diffrn_reflns_number 65805
_diffrn_reflns_theta_full 28.28
_diffrn_reflns_theta_max 28.28
_diffrn_reflns_theta_min 5.16
_diffrn_standards_number 0
_exptl_absorpt_coefficient_mu 3.252
_exptl_absorpt_correction_T_max 0.7461
_exptl_absorpt_correction_T_min 0.5974
_exptl_absorpt_correction_type multi-scan
_exptl_absorpt_process_details 'SADABS (Bruker-AXS)'
_exptl_crystal_colour yellow
_exptl_crystal_density_diffrn 1.430
_exptl_crystal_density_method 'not measured'
_exptl_crystal_description plate
_exptl_crystal_F_000 1366
_exptl_crystal_size_max 0.34
_exptl_crystal_size_mid 0.10
_exptl_crystal_size_min 0.08
_refine_diff_density_max 0.906
_refine_diff_density_min -0.909
_refine_diff_density_rms 0.079
_refine_ls_extinction_method none
_refine_ls_goodness_of_fit_ref 1.022
_refine_ls_hydrogen_treatment constr
_refine_ls_matrix_type full
_refine_ls_number_parameters 706
_refine_ls_number_reflns 15160
_refine_ls_number_restraints 230
_refine_ls_restrained_S_all 1.052
_refine_ls_R_factor_all 0.0490
_refine_ls_R_factor_gt 0.0325
_refine_ls_shift/su_max 0.015
_refine_ls_shift/su_mean 0.000
_refine_ls_structure_factor_coef Fsqd
_refine_ls_weighting_details 'calc w=1/[\s^2^(Fo^2^)+(0.0325P)^2^+2.9608P] where P=(Fo^2^+2Fc^2^)/3'
_refine_ls_weighting_scheme calc
_refine_ls_wR_factor_gt 0.0723
_refine_ls_wR_factor_ref 0.0790
_reflns_number_gt 12211
_reflns_number_total 15160
_reflns_threshold_expression >2sigma(I)
_cod_data_source_file c2cc17551g.txt
_cod_data_source_block 5
_cod_original_sg_symbol_H-M P-1
_cod_original_formula_sum 'C51.50 H83 Au Cl8 Ge N2 P2'
_cod_database_code 7107524

loop_
_symmetry_equiv_pos_as_xyz
'x, y, z'
'-x, -y, -z'

loop_
_atom_site_label
_atom_site_type_symbol
_atom_site_fract_x
_atom_site_fract_y
_atom_site_fract_z
_atom_site_U_iso_or_equiv
_atom_site_adp_type
_atom_site_occupancy
_atom_site_symmetry_multiplicity
_atom_site_calc_flag
_atom_site_refinement_flags
_atom_site_disorder_assembly
_atom_site_disorder_group
Au1 Au -0.117806(11) 0.307106(8) 0.150123(7) 0.03648(5) Uani 1 1 d . . .
Cl1 Cl -0.32358(8) 0.31844(8) 0.16865(6) 0.0601(3) Uani 1 1 d . . .
Ge1 Ge 0.08955(3) 0.303022(19) 0.132720(17) 0.02960(7) Uani 1 1 d . . .
P1 P 0.17823(8) 0.38588(5) 0.25471(5) 0.03770(19) Uani 1 1 d . . .
P2 P 0.14085(7) 0.10528(5) 0.21102(5) 0.03445(18) Uani 1 1 d . . .
Cl2 Cl 0.05629(8) 0.51082(5) 0.11879(5) 0.0488(2) Uani 1 1 d . . .
Cl3 Cl 0.35214(7) 0.19851(5) 0.19521(5) 0.04016(18) Uani 1 1 d . . .
N1 N 0.2327(2) 0.34111(17) -0.00931(14) 0.0338(6) Uani 1 1 d . . .
N2 N 0.0910(2) 0.27167(17) -0.02218(15) 0.0372(6) Uani 1 1 d . . .
C1 C 0.1237(3) 0.40596(19) 0.17002(18) 0.0336(7) Uani 1 1 d . . .
C2 C 0.2016(3) 0.19444(19) 0.18369(16) 0.0301(6) Uani 1 1 d . . .
C3 C 0.1441(3) 0.30596(19) 0.02703(17) 0.0325(6) Uani 1 1 d . . .
C4 C 0.2359(3) 0.3296(2) -0.08212(19) 0.0429(8) Uani 1 1 d . . .
C5 C 0.1472(3) 0.2868(2) -0.08974(19) 0.0438(8) Uani 1 1 d . . .
C6 C 0.3208(4) 0.3613(4) -0.1388(2) 0.0654(12) Uani 1 1 d . . .
H6A H 0.3082 0.3419 -0.1847 0.098 Uiso 1 1 calc R . .
H6B H 0.4045 0.3358 -0.1223 0.098 Uiso 1 1 calc R . .
H6C H 0.3056 0.4271 -0.1469 0.098 Uiso 1 1 calc R . .
C7 C 0.1095(4) 0.2622(3) -0.1586(2) 0.0644(11) Uani 1 1 d . . .
H7A H 0.1229 0.1965 -0.1529 0.097 Uiso 1 1 calc R . .
H7B H 0.1577 0.2847 -0.1998 0.097 Uiso 1 1 calc R . .
H7C H 0.0234 0.2892 -0.1680 0.097 Uiso 1 1 calc R . .
C8 C 0.3184(3) 0.3819(2) 0.02487(19) 0.0427(8) Uani 1 1 d . . .
H8 H 0.2924 0.3821 0.0769 0.051 Uiso 1 1 calc R . .
C9 C 0.3091(5) 0.4793(3) -0.0107(2) 0.0650(12) Uani 1 1 d . . .
H9A H 0.3483 0.4818 -0.0588 0.097 Uiso 1 1 calc R . .
H9B H 0.3495 0.5089 0.0202 0.097 Uiso 1 1 calc R . .
H9C H 0.2236 0.5102 -0.0166 0.097 Uiso 1 1 calc R . .
C10 C 0.4460(3) 0.3250(4) 0.0265(2) 0.0664(12) Uani 1 1 d . . .
H10A H 0.4438 0.2613 0.0408 0.100 Uiso 1 1 calc R . .
H10B H 0.4946 0.3419 0.0619 0.100 Uiso 1 1 calc R . .
H10C H 0.4824 0.3349 -0.0222 0.100 Uiso 1 1 calc R . .
C11 C -0.0058(3) 0.2203(2) -0.0038(2) 0.0424(8) Uani 1 1 d . . .
H11 H -0.0185 0.2148 0.0503 0.051 Uiso 1 1 calc R . .
C12 C -0.1256(3) 0.2703(3) -0.0388(3) 0.0567(10) Uani 1 1 d . . .
H12A H -0.1474 0.3306 -0.0262 0.085 Uiso 1 1 calc R . .
H12B H -0.1885 0.2374 -0.0210 0.085 Uiso 1 1 calc R . .
H12C H -0.1187 0.2754 -0.0921 0.085 Uiso 1 1 calc R . .
C13 C 0.0344(4) 0.1249(2) -0.0188(3) 0.0606(11) Uani 1 1 d . . .
H13A H 0.0249 0.1251 -0.0710 0.091 Uiso 1 1 calc R . .
H13B H -0.0155 0.0869 0.0098 0.091 Uiso 1 1 calc R . .
H13C H 0.1197 0.1011 -0.0049 0.091 Uiso 1 1 calc R . .
C14 C 0.1540(3) 0.4940(2) 0.28753(18) 0.0359(7) Uani 1 1 d . . .
C15 C 0.0448(3) 0.5257(2) 0.32430(19) 0.0394(7) Uani 1 1 d . . .
C16 C 0.0274(3) 0.6106(2) 0.34402(19) 0.0381(7) Uani 1 1 d . . .
H16 H -0.0470 0.6334 0.3666 0.046 Uiso 1 1 calc R . .
C17 C 0.1126(3) 0.6630(2) 0.33238(18) 0.0356(7) Uani 1 1 d . A .
C18 C 0.2214(3) 0.6270(2) 0.30173(19) 0.0407(8) Uani 1 1 d . . .
H18 H 0.2822 0.6612 0.2949 0.049 Uiso 1 1 calc R . .
C19 C 0.2470(3) 0.5431(2) 0.28029(19) 0.0390(7) Uani 1 1 d . . .
C20 C -0.0542(3) 0.4712(2) 0.3481(2) 0.0495(9) Uani 1 1 d . . .
C21 C 0.0021(5) 0.3781(3) 0.3889(4) 0.0963(19) Uani 1 1 d . . .
H21A H 0.0577 0.3829 0.4263 0.145 Uiso 1 1 calc R . .
H21B H 0.0470 0.3418 0.3545 0.145 Uiso 1 1 calc R . .
H21C H -0.0618 0.3494 0.4123 0.145 Uiso 1 1 calc R . .
C22 C -0.1258(4) 0.4636(4) 0.2831(3) 0.0878(17) Uani 1 1 d . . .
H22A H -0.0722 0.4283 0.2512 0.132 Uiso 1 1 calc R . .
H22B H -0.1595 0.5239 0.2557 0.132 Uiso 1 1 calc R . .
H22C H -0.1920 0.4338 0.3004 0.132 Uiso 1 1 calc R . .
C23 C -0.1426(5) 0.5113(4) 0.4032(3) 0.0946(17) Uani 1 1 d U . .
H23A H -0.1953 0.4700 0.4219 0.142 Uiso 1 1 calc R . .
H23B H -0.1921 0.5690 0.3794 0.142 Uiso 1 1 calc R . .
H23C H -0.0975 0.5209 0.4438 0.142 Uiso 1 1 calc R . .
C24 C 0.0901(3) 0.7552(2) 0.35586(19) 0.0411(7) Uani 1 1 d DU . .
C25 C 0.0050(8) 0.8259(4) 0.2996(4) 0.061(2) Uani 0.596(8) 1 d PDU A 1
H25A H 0.0465 0.8341 0.2524 0.091 Uiso 0.596(8) 1 calc PR A 1
H25B H -0.0163 0.8834 0.3172 0.091 Uiso 0.596(8) 1 calc PR A 1
H25C H -0.0689 0.8049 0.2938 0.091 Uiso 0.596(8) 1 calc PR A 1
C26 C 0.0290(9) 0.7525(5) 0.4301(4) 0.066(2) Uani 0.596(8) 1 d PDU A 1
H26A H -0.0516 0.7403 0.4267 0.100 Uiso 0.596(8) 1 calc PR A 1
H26B H 0.0213 0.8106 0.4457 0.100 Uiso 0.596(8) 1 calc PR A 1
H26C H 0.0780 0.7048 0.4658 0.100 Uiso 0.596(8) 1 calc PR A 1
C27 C 0.2058(6) 0.7897(5) 0.3599(5) 0.064(2) Uani 0.596(8) 1 d PDU A 1
H27A H 0.2665 0.7431 0.3895 0.096 Uiso 0.596(8) 1 calc PR A 1
H27B H 0.1873 0.8438 0.3823 0.096 Uiso 0.596(8) 1 calc PR A 1
H27C H 0.2376 0.8044 0.3104 0.096 Uiso 0.596(8) 1 calc PR A 1
C25' C 0.1150(12) 0.8219(6) 0.2893(5) 0.062(3) Uani 0.404(8) 1 d PDU A 2
H25D H 0.1941 0.7983 0.2685 0.093 Uiso 0.404(8) 1 calc PR A 2
H25E H 0.1155 0.8795 0.3039 0.093 Uiso 0.404(8) 1 calc PR A 2
H25F H 0.0516 0.8310 0.2526 0.093 Uiso 0.404(8) 1 calc PR A 2
C26' C -0.0369(10) 0.7856(7) 0.3823(9) 0.070(4) Uani 0.404(8) 1 d PDU A 2
H26D H -0.0946 0.7823 0.3455 0.104 Uiso 0.404(8) 1 calc PR A 2
H26E H -0.0494 0.8478 0.3902 0.104 Uiso 0.404(8) 1 calc PR A 2
H26F H -0.0497 0.7466 0.4283 0.104 Uiso 0.404(8) 1 calc PR A 2
C27' C 0.1813(11) 0.7482(8) 0.4170(7) 0.066(3) Uani 0.404(8) 1 d PDU A 2
H27D H 0.1778 0.6956 0.4547 0.099 Uiso 0.404(8) 1 calc PR A 2
H27E H 0.1609 0.8027 0.4387 0.099 Uiso 0.404(8) 1 calc PR A 2
H27F H 0.2633 0.7416 0.3964 0.099 Uiso 0.404(8) 1 calc PR A 2
C28 C 0.3770(3) 0.5079(3) 0.2530(2) 0.0494(9) Uani 1 1 d . . .
C29 C 0.4642(4) 0.5664(3) 0.2677(3) 0.0657(12) Uani 1 1 d . . .
H29A H 0.5466 0.5397 0.2532 0.098 Uiso 1 1 calc R . .
H29B H 0.4630 0.5695 0.3199 0.098 Uiso 1 1 calc R . .
H29C H 0.4383 0.6272 0.2392 0.098 Uiso 1 1 calc R . .
C30 C 0.4313(4) 0.4117(3) 0.2941(3) 0.0677(12) Uani 1 1 d . . .
H30A H 0.3890 0.3692 0.2792 0.102 Uiso 1 1 calc R . .
H30B H 0.4217 0.4101 0.3470 0.102 Uiso 1 1 calc R . .
H30C H 0.5177 0.3949 0.2823 0.102 Uiso 1 1 calc R . .
C31 C 0.3785(4) 0.5096(3) 0.1703(2) 0.0623(11) Uani 1 1 d . . .
H31A H 0.3259 0.4716 0.1587 0.094 Uiso 1 1 calc R . .
H31B H 0.4615 0.4867 0.1545 0.094 Uiso 1 1 calc R . .
H31C H 0.3490 0.5715 0.1448 0.094 Uiso 1 1 calc R . .
C32 C 0.2637(3) 0.01648(19) 0.25873(17) 0.0335(7) Uani 1 1 d . . .
C33 C 0.2765(3) 0.0068(2) 0.33617(18) 0.0355(7) Uani 1 1 d . . .
C34 C 0.3772(3) -0.0534(2) 0.36893(19) 0.0429(8) Uani 1 1 d . . .
H34 H 0.3872 -0.0589 0.4202 0.051 Uiso 1 1 calc R . .
C35 C 0.4642(3) -0.1061(2) 0.3314(2) 0.0442(8) Uani 1 1 d . B .
C36 C 0.4449(3) -0.0998(2) 0.2573(2) 0.0432(8) Uani 1 1 d . . .
H36 H 0.5020 -0.1372 0.2309 0.052 Uiso 1 1 calc R . .
C37 C 0.3465(3) -0.0417(2) 0.21962(18) 0.0370(7) Uani 1 1 d . . .
C38 C 0.1861(3) 0.0593(2) 0.38722(19) 0.0416(8) Uani 1 1 d . . .
C39 C 0.0524(4) 0.0665(4) 0.3696(3) 0.0705(13) Uani 1 1 d . . .
H39A H 0.0012 0.0882 0.4093 0.106 Uiso 1 1 calc R . .
H39B H 0.0404 0.0072 0.3646 0.106 Uiso 1 1 calc R . .
H39C H 0.0302 0.1089 0.3238 0.106 Uiso 1 1 calc R . .
C40 C 0.2129(5) 0.1523(3) 0.3840(2) 0.0668(12) Uani 1 1 d . . .
H40A H 0.1972 0.1871 0.3344 0.100 Uiso 1 1 calc R . .
H40B H 0.2980 0.1457 0.3967 0.100 Uiso 1 1 calc R . .
H40C H 0.1606 0.1838 0.4188 0.100 Uiso 1 1 calc R . .
C41 C 0.2021(4) 0.0113(3) 0.4674(2) 0.0587(10) Uani 1 1 d . . .
H41A H 0.1385 0.0417 0.4974 0.088 Uiso 1 1 calc R . .
H41B H 0.2817 0.0131 0.4851 0.088 Uiso 1 1 calc R . .
H41C H 0.1961 -0.0515 0.4709 0.088 Uiso 1 1 calc R . .
C42 C 0.5742(4) -0.1715(3) 0.3713(2) 0.0628(11) Uani 1 1 d DU . .
C43 C 0.6422(6) -0.1224(5) 0.4106(5) 0.092(2) Uani 0.825(8) 1 d PDU B 1
H43A H 0.5852 -0.0825 0.4378 0.137 Uiso 0.825(8) 1 calc PR B 1
H43B H 0.6866 -0.0866 0.3752 0.137 Uiso 0.825(8) 1 calc PR B 1
H43C H 0.6997 -0.1657 0.4448 0.137 Uiso 0.825(8) 1 calc PR B 1
C44 C 0.5284(6) -0.2446(5) 0.4281(4) 0.104(3) Uani 0.825(8) 1 d PDU B 1
H44A H 0.5968 -0.2825 0.4578 0.156 Uiso 0.825(8) 1 calc PR B 1
H44B H 0.4923 -0.2820 0.4022 0.156 Uiso 0.825(8) 1 calc PR B 1
H44C H 0.4674 -0.2151 0.4600 0.156 Uiso 0.825(8) 1 calc PR B 1
C45 C 0.6594(6) -0.2233(5) 0.3203(4) 0.080(2) Uani 0.825(8) 1 d PDU B 1
H45A H 0.7328 -0.2577 0.3470 0.119 Uiso 0.825(8) 1 calc PR B 1
H45B H 0.6814 -0.1808 0.2789 0.119 Uiso 0.825(8) 1 calc PR B 1
H45C H 0.6187 -0.2646 0.3021 0.119 Uiso 0.825(8) 1 calc PR B 1
C43' C 0.561(3) -0.174(2) 0.4532(9) 0.083(5) Uani 0.175(8) 1 d PDU B 2
H43D H 0.6204 -0.2252 0.4790 0.125 Uiso 0.175(8) 1 calc PR B 2
H43E H 0.4791 -0.1797 0.4684 0.125 Uiso 0.175(8) 1 calc PR B 2
H43F H 0.5758 -0.1179 0.4649 0.125 Uiso 0.175(8) 1 calc PR B 2
C44' C 0.671(2) -0.110(2) 0.350(2) 0.098(6) Uani 0.175(8) 1 d PDU B 2
H44D H 0.6351 -0.0484 0.3576 0.147 Uiso 0.175(8) 1 calc PR B 2
H44E H 0.6933 -0.1086 0.2982 0.147 Uiso 0.175(8) 1 calc PR B 2
H44F H 0.7433 -0.1344 0.3804 0.147 Uiso 0.175(8) 1 calc PR B 2
C45' C 0.605(3) -0.2538(16) 0.3432(19) 0.093(6) Uani 0.175(8) 1 d PDU B 2
H45D H 0.6310 -0.3043 0.3835 0.139 Uiso 0.175(8) 1 calc PR B 2
H45E H 0.6719 -0.2513 0.3079 0.139 Uiso 0.175(8) 1 calc PR B 2
H45F H 0.5347 -0.2622 0.3188 0.139 Uiso 0.175(8) 1 calc PR B 2
C46 C 0.3324(3) -0.0474(2) 0.13779(19) 0.0449(8) Uani 1 1 d . . .
C47 C 0.4226(5) -0.1301(3) 0.1163(2) 0.0756(14) Uani 1 1 d . . .
H47A H 0.4070 -0.1346 0.0658 0.113 Uiso 1 1 calc R . .
H47B H 0.4119 -0.1849 0.1492 0.113 Uiso 1 1 calc R . .
H47C H 0.5058 -0.1230 0.1204 0.113 Uiso 1 1 calc R . .
C48 C 0.2054(4) -0.0606(3) 0.1236(2) 0.0601(11) Uani 1 1 d . . .
H48A H 0.1975 -0.0629 0.0717 0.090 Uiso 1 1 calc R . .
H48B H 0.1441 -0.0102 0.1366 0.090 Uiso 1 1 calc R . .
H48C H 0.1938 -0.1171 0.1534 0.090 Uiso 1 1 calc R . .
C49 C 0.3580(4) 0.0353(3) 0.0853(2) 0.0516(9) Uani 1 1 d . . .
H49A H 0.4372 0.0450 0.0968 0.077 Uiso 1 1 calc R . .
H49B H 0.2949 0.0885 0.0909 0.077 Uiso 1 1 calc R . .
H49C H 0.3583 0.0250 0.0348 0.077 Uiso 1 1 calc R . .
C50 C 0.7038(6) 0.1881(5) 0.3503(3) 0.105(2) Uani 1 1 d . . .
H50A H 0.7739 0.1367 0.3504 0.126 Uiso 1 1 calc R . .
H50B H 0.7033 0.2288 0.3026 0.126 Uiso 1 1 calc R . .
Cl4 Cl 0.72411(18) 0.24423(13) 0.41751(9) 0.1140(5) Uani 1 1 d . . .
Cl5 Cl 0.57344(17) 0.14814(16) 0.35745(12) 0.1293(7) Uani 1 1 d . . .
C51 C 0.685(3) 0.078(6) 0.178(3) 0.093(4) Uani 0.354(10) 1 d PDU C 1
H51A H 0.6356 0.0494 0.2168 0.111 Uiso 0.354(10) 1 calc PR C 1
H51B H 0.6487 0.1431 0.1666 0.111 Uiso 0.354(10) 1 calc PR C 1
Cl6 Cl 0.8354(6) 0.0592(7) 0.2080(5) 0.112(2) Uani 0.354(10) 1 d PDU C 1
Cl7 Cl 0.6928(8) 0.0289(10) 0.1007(6) 0.126(3) Uani 0.354(10) 1 d PDU C 1
C51' C 0.6984(16) 0.081(3) 0.1767(14) 0.095(3) Uani 0.646(10) 1 d PDU C 2
H51C H 0.6207 0.0684 0.1973 0.114 Uiso 0.646(10) 1 calc PR C 2
H51D H 0.7002 0.1429 0.1827 0.114 Uiso 0.646(10) 1 calc PR C 2
Cl6' Cl 0.8177(4) 0.0056(5) 0.2281(3) 0.1415(17) Uani 0.646(10) 1 d PDU C 2
Cl7' Cl 0.7012(6) 0.0771(5) 0.0834(3) 0.1212(16) Uani 0.646(10) 1 d PDU C 2
Cl8 Cl -0.3577(7) 0.4589(6) 0.5372(4) 0.191(3) Uani 0.50 1 d PDU D -1
C52 C -0.4503(14) 0.450(2) 0.4745(11) 0.190(3) Uani 0.50 1 d PDU D -1
H52A H -0.4535 0.3866 0.4769 0.228 Uiso 0.50 1 calc PR D -1
H52B H -0.4216 0.4733 0.4252 0.228 Uiso 0.50 1 calc PR D -1
Cl9 Cl -0.5901(7) 0.5121(9) 0.4903(6) 0.256(5) Uani 0.50 1 d PDU D -1

loop_
_atom_site_aniso_label
_atom_site_aniso_U_11
_atom_site_aniso_U_22
_atom_site_aniso_U_33
_atom_site_aniso_U_23
_atom_site_aniso_U_13
_atom_site_aniso_U_12
Au1 0.02990(7) 0.03721(7) 0.04201(8) -0.00713(5) -0.00097(5) -0.00648(5)
Cl1 0.0297(4) 0.0842(7) 0.0603(6) -0.0053(5) 0.0026(4) -0.0066(4)
Ge1 0.03005(16) 0.02536(14) 0.03422(18) -0.00599(12) -0.00127(13) -0.00708(12)
P1 0.0449(5) 0.0300(4) 0.0409(5) -0.0127(3) 0.0017(4) -0.0091(3)
P2 0.0360(4) 0.0291(4) 0.0392(5) -0.0043(3) -0.0030(4) -0.0100(3)
Cl2 0.0543(5) 0.0279(4) 0.0616(6) -0.0027(4) -0.0061(4) -0.0065(3)
Cl3 0.0313(4) 0.0376(4) 0.0527(5) -0.0087(4) -0.0039(3) -0.0087(3)
N1 0.0319(14) 0.0363(13) 0.0319(14) -0.0062(11) -0.0007(11) -0.0047(11)
N2 0.0404(15) 0.0330(13) 0.0390(16) -0.0111(12) -0.0046(12) -0.0056(11)
C1 0.0337(16) 0.0260(14) 0.0424(18) -0.0081(13) 0.0018(13) -0.0084(12)
C2 0.0322(15) 0.0283(14) 0.0318(16) -0.0093(12) -0.0019(12) -0.0073(12)
C3 0.0332(16) 0.0275(14) 0.0352(17) -0.0047(12) -0.0057(13) -0.0031(12)
C4 0.0387(18) 0.052(2) 0.0354(18) -0.0110(15) -0.0012(14) -0.0024(15)
C5 0.047(2) 0.0482(19) 0.0344(18) -0.0123(15) -0.0041(15) -0.0029(16)
C6 0.057(3) 0.103(4) 0.040(2) -0.017(2) 0.0089(19) -0.023(2)
C7 0.076(3) 0.084(3) 0.041(2) -0.024(2) -0.003(2) -0.022(2)
C8 0.0407(19) 0.056(2) 0.0364(19) -0.0056(16) 0.0008(15) -0.0220(16)
C9 0.094(3) 0.061(3) 0.049(2) -0.009(2) 0.014(2) -0.041(2)
C10 0.039(2) 0.108(4) 0.053(2) -0.010(2) -0.0038(18) -0.019(2)
C11 0.047(2) 0.0396(17) 0.046(2) -0.0111(15) -0.0051(16) -0.0180(15)
C12 0.043(2) 0.050(2) 0.078(3) -0.012(2) -0.0066(19) -0.0118(17)
C13 0.067(3) 0.0396(19) 0.079(3) -0.0170(19) -0.022(2) -0.0107(18)
C14 0.0360(17) 0.0328(15) 0.0432(19) -0.0160(14) 0.0051(14) -0.0100(13)
C15 0.0379(18) 0.0357(16) 0.050(2) -0.0147(15) 0.0049(15) -0.0146(14)
C16 0.0335(17) 0.0358(16) 0.048(2) -0.0160(15) 0.0058(14) -0.0088(13)
C17 0.0383(17) 0.0347(16) 0.0374(18) -0.0126(14) 0.0017(14) -0.0107(13)
C18 0.0395(18) 0.0424(18) 0.048(2) -0.0151(15) 0.0032(15) -0.0203(15)
C19 0.0363(17) 0.0431(17) 0.0421(19) -0.0151(15) 0.0079(14) -0.0136(14)
C20 0.045(2) 0.0456(19) 0.069(3) -0.0262(18) 0.0207(18) -0.0240(16)
C21 0.088(4) 0.073(3) 0.120(5) 0.017(3) 0.031(3) -0.035(3)
C22 0.055(3) 0.119(4) 0.107(4) -0.024(3) 0.003(3) -0.053(3)
C23 0.091(3) 0.094(3) 0.122(4) -0.049(3) 0.052(3) -0.053(3)
C24 0.0471(19) 0.0332(16) 0.048(2) -0.0139(14) -0.0003(15) -0.0138(14)
C25 0.077(5) 0.038(3) 0.065(4) -0.011(3) -0.011(4) -0.002(3)
C26 0.098(7) 0.058(4) 0.054(4) -0.034(4) 0.016(4) -0.025(4)
C27 0.068(4) 0.042(4) 0.096(7) -0.033(4) -0.005(4) -0.024(3)
C25' 0.090(9) 0.035(5) 0.062(6) -0.008(4) 0.008(5) -0.019(5)
C26' 0.068(6) 0.041(5) 0.107(11) -0.031(6) 0.024(6) -0.019(5)
C27' 0.087(7) 0.059(6) 0.066(7) -0.032(5) -0.014(6) -0.027(6)
C28 0.0351(18) 0.062(2) 0.060(2) -0.0288(19) 0.0124(17) -0.0163(16)
C29 0.041(2) 0.088(3) 0.084(3) -0.042(3) 0.016(2) -0.029(2)
C30 0.039(2) 0.074(3) 0.090(3) -0.031(3) 0.002(2) 0.001(2)
C31 0.050(2) 0.088(3) 0.061(3) -0.034(2) 0.021(2) -0.028(2)
C32 0.0381(17) 0.0271(14) 0.0368(17) -0.0063(13) -0.0013(13) -0.0100(12)
C33 0.0398(17) 0.0326(15) 0.0372(18) -0.0091(13) 0.0026(14) -0.0126(13)
C34 0.045(2) 0.051(2) 0.0331(18) -0.0079(15) -0.0064(15) -0.0096(16)
C35 0.0381(18) 0.0491(19) 0.044(2) -0.0081(16) -0.0057(15) -0.0064(15)
C36 0.0421(19) 0.0423(18) 0.044(2) -0.0125(15) 0.0001(15) -0.0040(15)
C37 0.0443(18) 0.0342(16) 0.0343(17) -0.0083(13) 0.0000(14) -0.0107(14)
C38 0.054(2) 0.0332(16) 0.0374(18) -0.0105(14) 0.0036(16) -0.0069(15)
C39 0.053(3) 0.098(4) 0.060(3) -0.030(3) 0.014(2) -0.005(2)
C40 0.108(4) 0.038(2) 0.056(3) -0.0169(18) 0.015(2) -0.016(2)
C41 0.080(3) 0.048(2) 0.045(2) -0.0110(17) 0.017(2) -0.008(2)
C42 0.041(2) 0.080(3) 0.059(2) -0.013(2) -0.0133(18) 0.0075(19)
C43 0.063(4) 0.113(5) 0.095(5) -0.044(4) -0.044(4) 0.015(3)
C44 0.071(4) 0.094(5) 0.111(5) 0.032(4) -0.019(4) 0.018(3)
C45 0.050(4) 0.086(4) 0.094(5) -0.033(4) -0.020(3) 0.020(3)
C43' 0.059(10) 0.101(11) 0.069(7) -0.004(8) -0.024(8) 0.019(9)
C44' 0.046(10) 0.123(12) 0.110(12) 0.009(12) -0.028(10) -0.006(8)
C45' 0.084(13) 0.086(10) 0.088(12) -0.013(9) -0.030(12) 0.026(10)
C46 0.059(2) 0.0399(18) 0.0346(18) -0.0133(15) -0.0014(16) -0.0039(16)
C47 0.110(4) 0.059(3) 0.048(2) -0.025(2) -0.010(2) 0.015(3)
C48 0.080(3) 0.059(2) 0.051(2) -0.0157(19) -0.009(2) -0.030(2)
C49 0.061(2) 0.058(2) 0.037(2) -0.0122(17) 0.0083(17) -0.0149(19)
C50 0.105(5) 0.150(6) 0.062(3) -0.017(4) 0.003(3) -0.036(4)
Cl4 0.1339(14) 0.1324(14) 0.0929(11) -0.0197(10) -0.0028(10) -0.0652(12)
Cl5 0.1037(12) 0.1642(18) 0.1369(16) -0.0337(13) -0.0124(11) -0.0570(12)
C51 0.085(6) 0.112(6) 0.082(5) -0.040(5) -0.017(5) -0.001(6)
Cl6 0.083(3) 0.111(5) 0.140(5) -0.032(4) -0.050(3) 0.000(3)
Cl7 0.088(3) 0.208(8) 0.107(6) -0.090(5) 0.000(3) -0.034(5)
C51' 0.091(5) 0.110(5) 0.085(4) -0.040(4) -0.017(4) -0.001(5)
Cl6' 0.123(3) 0.143(4) 0.144(3) -0.005(3) -0.035(2) -0.010(3)
Cl7' 0.150(3) 0.158(4) 0.0686(18) -0.042(2) 0.0131(17) -0.045(3)
Cl8 0.195(6) 0.244(6) 0.113(3) -0.016(4) 0.040(4) -0.024(4)
C52 0.193(6) 0.241(6) 0.116(4) -0.019(4) 0.037(4) -0.025(5)
Cl9 0.165(5) 0.324(9) 0.240(9) -0.030(7) 0.085(6) -0.005(6)

loop_
_atom_type_symbol
_atom_type_description
_atom_type_scat_dispersion_real
_atom_type_scat_dispersion_imag
_atom_type_scat_source
C C 0.0033 0.0016 'International Tables Vol C Tables 4.2.6.8 and 6.1.1.4'
H H 0.0000 0.0000 'International Tables Vol C Tables 4.2.6.8 and 6.1.1.4'
N N 0.0061 0.0033 'International Tables Vol C Tables 4.2.6.8 and 6.1.1.4'
P P 0.1023 0.0942 'International Tables Vol C Tables 4.2.6.8 and 6.1.1.4'
Cl Cl 0.1484 0.1585 'International Tables Vol C Tables 4.2.6.8 and 6.1.1.4'
Ge Ge 0.1547 1.8001 'International Tables Vol C Tables 4.2.6.8 and 6.1.1.4'
Au Au -2.0133 8.8022 'International Tables Vol C Tables 4.2.6.8 and 6.1.1.4'

loop_
_geom_angle_atom_site_label_1
_geom_angle_atom_site_label_2
_geom_angle_atom_site_label_3
_geom_angle
Cl1 Au1 Ge1 177.07(3)
C1 Ge1 C2 106.66(12)
C1 Ge1 C3 110.53(12)
C2 Ge1 C3 102.17(12)
C1 Ge1 Au1 107.38(9)
C2 Ge1 Au1 116.06(9)
C3 Ge1 Au1 113.79(9)
C1 P1 C14 108.30(15)
C2 P2 C32 105.64(14)
C3 N1 C4 110.2(3)
C3 N1 C8 124.4(3)
C4 N1 C8 125.3(3)
C3 N2 C5 109.3(3)
C3 N2 C11 124.3(3)
C5 N2 C11 126.3(3)
P1 C1 Cl2 126.91(18)
P1 C1 Ge1 117.00(16)
Cl2 C1 Ge1 113.87(17)
P2 C2 Cl3 125.97(18)
P2 C2 Ge1 115.28(16)
Cl3 C2 Ge1 118.74(15)
N1 C3 N2 106.3(3)
N1 C3 Ge1 130.0(2)
N2 C3 Ge1 123.7(2)
C5 C4 N1 106.4(3)
C5 C4 C6 128.3(3)
N1 C4 C6 125.2(3)
C4 C5 N2 107.8(3)
C4 C5 C7 127.4(4)
N2 C5 C7 124.8(3)
N1 C8 C10 111.2(3)
N1 C8 C9 111.2(3)
C10 C8 C9 113.6(3)
N2 C11 C12 112.3(3)
N2 C11 C13 111.6(3)
C12 C11 C13 113.4(3)
C19 C14 C15 119.6(3)
C19 C14 P1 120.4(2)
C15 C14 P1 119.9(2)
C16 C15 C14 117.8(3)
C16 C15 C20 117.2(3)
C14 C15 C20 125.0(3)
C17 C16 C15 123.5(3)
C18 C17 C16 117.0(3)
C18 C17 C24 121.3(3)
C16 C17 C24 121.7(3)
C17 C18 C19 123.5(3)
C18 C19 C14 118.1(3)
C18 C19 C28 117.7(3)
C14 C19 C28 124.2(3)
C21 C20 C23 103.4(4)
C21 C20 C22 109.7(4)
C23 C20 C22 108.4(4)
C21 C20 C15 110.6(3)
C23 C20 C15 112.7(3)
C22 C20 C15 111.7(3)
C26' C24 C25' 109.6(7)
C26 C24 C25' 140.9(6)
C26' C24 C27 132.5(6)
C26 C24 C27 107.9(5)
C25' C24 C27 64.7(6)
C26' C24 C17 113.0(5)
C26 C24 C17 110.8(4)
C25' C24 C17 106.8(5)
C27 C24 C17 113.5(4)
C26' C24 C27' 110.1(8)
C26 C24 C27' 68.5(6)
C25' C24 C27' 109.9(7)
C27 C24 C27' 45.8(5)
C17 C24 C27' 107.4(5)
C26' C24 C25 65.1(7)
C26 C24 C25 108.0(5)
C25' C24 C25 47.6(5)
C27 C24 C25 107.0(5)
C17 C24 C25 109.4(4)
C27' C24 C25 141.3(5)
C31 C28 C29 106.8(3)
C31 C28 C30 110.4(3)
C29 C28 C30 105.8(3)
C31 C28 C19 111.1(3)
C29 C28 C19 111.6(3)
C30 C28 C19 110.9(3)
C37 C32 C33 119.5(3)
C37 C32 P2 121.1(2)
C33 C32 P2 119.4(2)
C34 C33 C32 117.8(3)
C34 C33 C38 116.9(3)
C32 C33 C38 125.3(3)
C35 C34 C33 123.8(3)
C34 C35 C36 117.0(3)
C34 C35 C42 121.1(3)
C36 C35 C42 121.8(3)
C35 C36 C37 123.3(3)
C36 C37 C32 118.1(3)
C36 C37 C46 117.2(3)
C32 C37 C46 124.6(3)
C40 C38 C39 111.1(4)
C40 C38 C41 106.9(3)
C39 C38 C41 104.9(3)
C40 C38 C33 109.2(3)
C39 C38 C33 113.4(3)
C41 C38 C33 111.2(3)
C45' C42 C43 134.3(15)
C45' C42 C43' 120.1(17)
C43 C42 C43' 58.2(13)
C43 C42 C45 109.9(5)
C43' C42 C45 136.8(11)
C45' C42 C35 111.8(14)
C43 C42 C35 110.3(4)
C43' C42 C35 109.9(10)
C45 C42 C35 112.9(4)
C45' C42 C44 73.0(16)
C43 C42 C44 109.1(6)
C43' C42 C44 53.7(13)
C45 C42 C44 105.6(5)
C35 C42 C44 108.8(4)
C45' C42 C44' 112.8(18)
C43' C42 C44' 102.0(17)
C45 C42 C44' 77.9(14)
C35 C42 C44' 97.7(11)
C44 C42 C44' 148.6(13)
C48 C46 C49 110.3(3)
C48 C46 C47 105.7(3)
C49 C46 C47 106.0(3)
C48 C46 C37 110.5(3)
C49 C46 C37 112.7(3)
C47 C46 C37 111.4(3)
Cl4 C50 Cl5 114.9(4)
Cl7 C51 Cl6 105.6(11)
Cl7' C51' Cl6' 115.2(8)
Cl8 C52 Cl9 108.0(15)

loop_
_geom_bond_atom_site_label_1
_geom_bond_atom_site_label_2
_geom_bond_distance
Au1 Cl1 2.3128(9)
Au1 Ge1 2.3449(3)
Ge1 C1 1.969(3)
Ge1 C2 1.974(3)
Ge1 C3 2.031(3)
P1 C1 1.665(3)
P1 C14 1.846(3)
P2 C2 1.668(3)
P2 C32 1.847(3)
Cl2 C1 1.752(3)
Cl3 C2 1.743(3)
N1 C3 1.348(4)
N1 C4 1.395(4)
N1 C8 1.489(4)
N2 C3 1.358(4)
N2 C5 1.390(4)
N2 C11 1.488(4)
C4 C5 1.347(5)
C4 C6 1.490(5)
C5 C7 1.504(5)
C8 C10 1.513(5)
C8 C9 1.515(5)
C11 C12 1.510(5)
C11 C13 1.520(5)
C14 C19 1.420(4)
C14 C15 1.421(4)
C15 C16 1.398(4)
C15 C20 1.555(4)
C16 C17 1.382(4)
C17 C18 1.380(5)
C17 C24 1.533(4)
C18 C19 1.393(4)
C19 C28 1.550(5)
C20 C21 1.512(6)
C20 C23 1.518(6)
C20 C22 1.519(6)
C24 C26' 1.501(10)
C24 C26 1.516(7)
C24 C25' 1.523(9)
C24 C27 1.531(7)
C24 C27' 1.539(9)
C24 C25 1.553(7)
C28 C31 1.531(6)
C28 C29 1.545(5)
C28 C30 1.548(6)
C32 C37 1.422(4)
C32 C33 1.430(5)
C33 C34 1.383(5)
C33 C38 1.561(5)
C34 C35 1.383(5)
C35 C36 1.387(5)
C35 C42 1.537(5)
C36 C37 1.387(5)
C37 C46 1.556(5)
C38 C40 1.529(5)
C38 C39 1.537(6)
C38 C41 1.538(5)
C42 C45' 1.432(17)
C42 C43 1.490(7)
C42 C43' 1.517(17)
C42 C45 1.526(7)
C42 C44 1.566(8)
C42 C44' 1.604(18)
C46 C48 1.536(5)
C46 C49 1.538(5)
C46 C47 1.552(5)
C50 Cl4 1.696(6)
C50 Cl5 1.716(7)
C51 Cl7 1.74(2)
C51 Cl6 1.75(2)
C51' Cl7' 1.745(15)
C51' Cl6' 1.76(2)
Cl8 C52 1.640(18)
C52 Cl9 1.700(17)
